data_7101045
loop_
_publ_author_name
'Yoshiki Ohgo'
'Yuya Chiba'
'Daisuke Hashizume'
'Mikio Nakamura'
'Tomoji Ozeki'
'Hidehiro Uekusa'

_publ_section_title
;
Novel spin transition between S=5/2 and S=3/2 in
highly saddled iron(III) porphyrin complexes at extremely low
temperature
;
_journal_name_full 'Chemical Communications'
_journal_paper_doi 10.1039/b601412g
_journal_year 2006
_chemical_formula_moiety 'C60 H62 Fe N4 O, Cl O4'
_chemical_formula_sum 'C60 H62 Cl Fe N4 O5'
_chemical_formula_weight 1010.44
_chemical_name_common porphyrin
_space_group_IT_number 19
_space_group_name_Hall 'P 2ac 2ab'
_space_group_name_H-M_alt 'P 21 21 21'
_symmetry_cell_setting orthorhombic
_symmetry_space_group_name_Hall 'P 2ac 2ab'
_symmetry_space_group_name_H-M 'P 21 21 21'
_cell_angle_alpha 90
_cell_angle_beta 90
_cell_angle_gamma 90
_cell_formula_units_Z 4
_cell_length_a 14.4113(3)
_cell_length_b 16.9296(4)
_cell_length_c 21.1176(5)
_cell_measurement_temperature 110
_cell_volume 5152.2(2)
_diffrn_ambient_temperature 110
_exptl_crystal_density_diffrn 1.303
_cod_original_formula_sum 'C60 H62 Fe N4 O5 Cl'
_cod_database_code 7101045

loop_
_symmetry_equiv_pos_as_xyz
'x, y, z'
'-x+1/2, -y, z+1/2'
'x+1/2, -y+1/2, -z'
'-x, y+1/2, -z+1/2'

loop_
_atom_site_label
_atom_site_type_symbol
_atom_site_fract_x
_atom_site_fract_y
_atom_site_fract_z
_atom_site_U_iso_or_equiv
_atom_site_adp_type
_atom_site_occupancy
_atom_site_symmetry_multiplicity
_atom_site_calc_flag
_atom_site_refinement_flags
_atom_site_disorder_assembly
_atom_site_disorder_group
Fe1 Fe 0.40093(2) 0.602341(17) 0.396426(16) 0.01852(8) Uani 1 1 d . . .
Cl1 Cl 0.14968(5) 0.73659(4) 0.51478(4) 0.03485(16) Uani 1 1 d . . .
N1 N 0.44098(16) 0.53039(11) 0.46273(11) 0.0219(4) Uani 1 1 d . . .
N2 N 0.52938(14) 0.60608(11) 0.36509(10) 0.0197(4) Uani 1 1 d . . .
N3 N 0.36037(15) 0.66399(11) 0.32352(10) 0.0209(4) Uani 1 1 d . . .
N4 N 0.27176(14) 0.56555(10) 0.40746(10) 0.0197(4) Uani 1 1 d . . .
O1 O 0.40029(15) 0.69986(10) 0.45446(10) 0.0305(4) Uani 1 1 d . . .
H01 H 0.3379 0.7235 0.4634 0.046 Uiso 1 1 d . . .
H02 H 0.4618 0.7085 0.4750 0.046 Uiso 1 1 d . . .
O2 O 0.22985(17) 0.76499(14) 0.47943(16) 0.0580(8) Uani 1 1 d . . .
O3 O 0.06951(17) 0.77622(15) 0.48865(13) 0.0474(6) Uani 1 1 d . . .
O4 O 0.1590(2) 0.7587(2) 0.57874(14) 0.0690(9) Uani 1 1 d . . .
O5 O 0.14107(19) 0.65405(13) 0.50569(15) 0.0546(7) Uani 1 1 d . . .
C1 C 0.38447(18) 0.51040(13) 0.51288(12) 0.0230(5) Uani 1 1 d . . .
C2 C 0.4383(2) 0.50694(14) 0.57029(13) 0.0260(5) Uani 1 1 d . . .
C3 C 0.5292(2) 0.51763(14) 0.55384(13) 0.0258(5) Uani 1 1 d . . .
C4 C 0.53158(19) 0.52847(13) 0.48585(13) 0.0229(5) Uani 1 1 d . . .
C5 C 0.60827(18) 0.52995(12) 0.44640(12) 0.0226(5) Uani 1 1 d . . .
C6 C 0.60333(18) 0.55892(12) 0.38453(11) 0.0202(4) Uani 1 1 d . . .
C7 C 0.67344(17) 0.55557(13) 0.33615(13) 0.0220(5) Uani 1 1 d . . .
C8 C 0.64519(17) 0.60613(13) 0.28875(12) 0.0211(4) Uani 1 1 d . . .
C9 C 0.55824(17) 0.64019(12) 0.30914(12) 0.0199(4) Uani 1 1 d . . .
C10 C 0.51106(18) 0.70550(12) 0.28294(12) 0.0212(5) Uani 1 1 d . . .
C11 C 0.41884(18) 0.72156(13) 0.29782(12) 0.0226(5) Uani 1 1 d . . .
C12 C 0.3644(2) 0.79169(13) 0.28369(13) 0.0256(5) Uani 1 1 d . . .
C13 C 0.27464(19) 0.77381(13) 0.29568(13) 0.0250(5) Uani 1 1 d . . .
C14 C 0.27148(18) 0.69314(13) 0.31830(12) 0.0223(5) Uani 1 1 d . . .
C15 C 0.19345(18) 0.64710(13) 0.32956(13) 0.0221(5) Uani 1 1 d . . .
C16 C 0.19810(17) 0.57896(13) 0.36684(12) 0.0213(5) Uani 1 1 d . . .
C17 C 0.12650(18) 0.52077(14) 0.37780(13) 0.0245(5) Uani 1 1 d . . .
C18 C 0.15403(18) 0.47646(13) 0.42860(13) 0.0229(5) Uani 1 1 d . . .
C19 C 0.24289(17) 0.50696(12) 0.44902(12) 0.0211(5) Uani 1 1 d . . .
C20 C 0.29163(19) 0.48916(13) 0.50431(12) 0.0239(5) Uani 1 1 d . . .
C21 C 0.4031(3) 0.50151(19) 0.63692(14) 0.0379(6) Uani 1 1 d . . .
H21A H 0.4426 0.5317 0.6644 0.057 Uiso 1 1 calc R . .
H21B H 0.4029 0.4473 0.6502 0.057 Uiso 1 1 calc R . .
H21C H 0.3411 0.5221 0.6389 0.057 Uiso 1 1 calc R . .
C22 C 0.6081(2) 0.52661(19) 0.59953(15) 0.0366(6) Uani 1 1 d . . .
H22A H 0.6399 0.4771 0.6038 0.055 Uiso 1 1 calc R . .
H22B H 0.5845 0.5427 0.6400 0.055 Uiso 1 1 calc R . .
H22C H 0.6505 0.5659 0.5840 0.055 Uiso 1 1 calc R . .
C23 C 0.75867(19) 0.50540(15) 0.33407(15) 0.0283(5) Uani 1 1 d . . .
H23A H 0.8091 0.5330 0.3538 0.042 Uiso 1 1 calc R . .
H23B H 0.7742 0.4941 0.2908 0.042 Uiso 1 1 calc R . .
H23C H 0.7474 0.4568 0.3562 0.042 Uiso 1 1 calc R . .
C24 C 0.6928(2) 0.61724(16) 0.22654(14) 0.0294(6) Uani 1 1 d . . .
H24A H 0.7239 0.5692 0.2149 0.044 Uiso 1 1 calc R . .
H24B H 0.7373 0.6592 0.2300 0.044 Uiso 1 1 calc R . .
H24C H 0.6477 0.6304 0.1948 0.044 Uiso 1 1 calc R . .
C25 C 0.4010(2) 0.87156(14) 0.26409(16) 0.0351(6) Uani 1 1 d . . .
H25A H 0.3670 0.9122 0.2858 0.053 Uiso 1 1 calc R . .
H25B H 0.3936 0.8780 0.2192 0.053 Uiso 1 1 calc R . .
H25C H 0.4655 0.8753 0.2749 0.053 Uiso 1 1 calc R . .
C26 C 0.1951(2) 0.83177(15) 0.29328(16) 0.0329(6) Uani 1 1 d . . .
H26A H 0.1642 0.8276 0.2531 0.049 Uiso 1 1 calc R . .
H26B H 0.2185 0.8845 0.2985 0.049 Uiso 1 1 calc R . .
H26C H 0.1520 0.8202 0.3267 0.049 Uiso 1 1 calc R . .
C27 C 0.0409(2) 0.50631(16) 0.33855(16) 0.0321(6) Uani 1 1 d . . .
H27A H -0.0110 0.5329 0.3575 0.048 Uiso 1 1 calc R . .
H27B H 0.0286 0.4506 0.3367 0.048 Uiso 1 1 calc R . .
H27C H 0.0506 0.5262 0.2965 0.048 Uiso 1 1 calc R . .
C28 C 0.1022(2) 0.40676(14) 0.45440(15) 0.0317(6) Uani 1 1 d . . .
H28A H 0.0493 0.3961 0.4281 0.048 Uiso 1 1 calc R . .
H28B H 0.0819 0.4181 0.4967 0.048 Uiso 1 1 calc R . .
H28C H 0.1422 0.3614 0.4549 0.048 Uiso 1 1 calc R . .
C29 C 0.69829(18) 0.50038(13) 0.47316(13) 0.0237(5) Uani 1 1 d . . .
C30 C 0.7034(2) 0.42263(13) 0.49632(14) 0.0276(5) Uani 1 1 d . . .
H30 H 0.6528 0.3891 0.4915 0.033 Uiso 1 1 calc R . .
C31 C 0.7823(2) 0.39549(15) 0.52597(14) 0.0321(6) Uani 1 1 d . . .
C32 C 0.8576(2) 0.44587(16) 0.53237(16) 0.0340(6) Uani 1 1 d . . .
H32 H 0.9111 0.4276 0.5523 0.041 Uiso 1 1 calc R . .
C33 C 0.8552(2) 0.52373(16) 0.50959(15) 0.0315(6) Uani 1 1 d . . .
C34 C 0.7747(2) 0.55007(14) 0.47966(14) 0.0281(5) Uani 1 1 d . . .
H34 H 0.7721 0.6013 0.4639 0.034 Uiso 1 1 calc R . .
C35 C 0.7843(3) 0.31353(17) 0.55331(19) 0.0508(10) Uani 1 1 d . . .
H35A H 0.8269 0.3119 0.5882 0.076 Uiso 1 1 calc R . .
H35B H 0.8039 0.2768 0.5213 0.076 Uiso 1 1 calc R . .
H35C H 0.7233 0.2995 0.5678 0.076 Uiso 1 1 calc R . .
C36 C 0.9371(2) 0.57790(19) 0.5174(2) 0.0444(8) Uani 1 1 d . . .
H36A H 0.9183 0.6243 0.5402 0.067 Uiso 1 1 calc R . .
H36B H 0.9600 0.5929 0.4764 0.067 Uiso 1 1 calc R . .
H36C H 0.9851 0.5511 0.5405 0.067 Uiso 1 1 calc R . .
C37 C 0.56097(19) 0.75862(13) 0.23842(13) 0.0247(5) Uani 1 1 d . . .
C38 C 0.6374(2) 0.80204(15) 0.25937(15) 0.0289(5) Uani 1 1 d . . .
H38 H 0.6595 0.7951 0.3004 0.035 Uiso 1 1 calc R . .
C39 C 0.6807(2) 0.85591(16) 0.21874(16) 0.0342(6) Uani 1 1 d . . .
C40 C 0.6462(2) 0.86559(15) 0.15789(14) 0.0297(6) Uani 1 1 d . . .
H40 H 0.6748 0.9014 0.1308 0.036 Uiso 1 1 calc R . .
C41 C 0.5706(2) 0.82338(16) 0.13664(14) 0.0318(6) Uani 1 1 d . . .
C42 C 0.5288(2) 0.76902(15) 0.17730(14) 0.0285(5) Uani 1 1 d . . .
H42 H 0.4786 0.7394 0.1631 0.034 Uiso 1 1 calc R . .
C43 C 0.7616(3) 0.9043(2) 0.24115(19) 0.0477(8) Uani 1 1 d . . .
H43A H 0.7530 0.9583 0.2286 0.072 Uiso 1 1 calc R . .
H43B H 0.8177 0.8842 0.2227 0.072 Uiso 1 1 calc R . .
H43C H 0.7657 0.9013 0.2865 0.072 Uiso 1 1 calc R . .
C44 C 0.5293(3) 0.8349(2) 0.07175(16) 0.0411(7) Uani 1 1 d . . .
H44A H 0.4792 0.8722 0.0742 0.062 Uiso 1 1 calc R . .
H44B H 0.5062 0.7853 0.0563 0.062 Uiso 1 1 calc R . .
H44C H 0.5760 0.8545 0.0434 0.062 Uiso 1 1 calc R . .
C45 C 0.1004(2) 0.67255(14) 0.30385(13) 0.0251(5) Uani 1 1 d . . .
C46 C 0.0302(2) 0.69287(17) 0.34529(15) 0.0317(6) Uani 1 1 d . . .
H46 H 0.0396 0.6888 0.3887 0.038 Uiso 1 1 calc R . .
C47 C -0.0550(2) 0.71952(18) 0.32195(18) 0.0376(7) Uani 1 1 d . . .
C48 C -0.0675(2) 0.72316(18) 0.25707(18) 0.0390(7) Uani 1 1 d . . .
H48 H -0.1243 0.7404 0.2414 0.047 Uiso 1 1 calc R . .
C49 C 0.0016(2) 0.70198(17) 0.21441(17) 0.0360(7) Uani 1 1 d . . .
C50 C 0.0874(2) 0.67694(15) 0.23890(14) 0.0305(6) Uani 1 1 d . . .
H50 H 0.1354 0.6633 0.2116 0.037 Uiso 1 1 calc R . .
C51 C -0.1320(2) 0.7424(3) 0.3672(2) 0.0535(10) Uani 1 1 d . . .
H51A H -0.1292 0.7981 0.3754 0.080 Uiso 1 1 calc R . .
H51B H -0.1247 0.7140 0.4062 0.080 Uiso 1 1 calc R . .
H51C H -0.1909 0.7296 0.3487 0.080 Uiso 1 1 calc R . .
C52 C -0.0145(3) 0.7053(2) 0.14375(19) 0.0536(10) Uani 1 1 d . . .
H52A H -0.0544 0.6627 0.1313 0.080 Uiso 1 1 calc R . .
H52B H 0.0439 0.7007 0.1221 0.080 Uiso 1 1 calc R . .
H52C H -0.0430 0.7548 0.1329 0.080 Uiso 1 1 calc R . .
C53 C 0.24383(19) 0.44461(14) 0.55545(13) 0.0252(5) Uani 1 1 d . . .
C54 C 0.1776(2) 0.48099(15) 0.59344(14) 0.0279(6) Uani 1 1 d . . .
H54 H 0.1592 0.5325 0.5846 0.033 Uiso 1 1 calc R . .
C55 C 0.1388(2) 0.44139(16) 0.64419(14) 0.0311(6) Uani 1 1 d . . .
C56 C 0.1660(2) 0.36281(16) 0.65460(14) 0.0321(6) Uani 1 1 d . . .
H56 H 0.1416 0.3360 0.6893 0.039 Uiso 1 1 calc R . .
C57 C 0.2275(2) 0.32369(15) 0.61549(13) 0.0308(6) Uani 1 1 d . . .
C58 C 0.2687(2) 0.36605(14) 0.56664(13) 0.0280(5) Uani 1 1 d . . .
H58 H 0.3131 0.3419 0.5412 0.034 Uiso 1 1 calc R . .
C59 C 0.0681(3) 0.47977(19) 0.68562(18) 0.0437(8) Uani 1 1 d . . .
H59A H 0.0073 0.4624 0.6735 0.066 Uiso 1 1 calc R . .
H59B H 0.0721 0.5361 0.6811 0.066 Uiso 1 1 calc R . .
H59C H 0.0795 0.4656 0.7289 0.066 Uiso 1 1 calc R . .
C60 C 0.2497(3) 0.23714(16) 0.62464(16) 0.0422(8) Uani 1 1 d . . .
H60A H 0.2023 0.2056 0.6051 0.063 Uiso 1 1 calc R . .
H60B H 0.2524 0.2254 0.6691 0.063 Uiso 1 1 calc R . .
H60C H 0.3086 0.2255 0.6055 0.063 Uiso 1 1 calc R . .

loop_
_atom_site_aniso_label
_atom_site_aniso_U_11
_atom_site_aniso_U_22
_atom_site_aniso_U_33
_atom_site_aniso_U_23
_atom_site_aniso_U_13
_atom_site_aniso_U_12
Fe1 0.01442(17) 0.01859(11) 0.02255(15) 0.00019(11) -0.00043(14) -0.00019(11)
Cl1 0.0227(4) 0.0351(3) 0.0467(4) -0.0134(3) 0.0007(3) 0.0024(2)
N1 0.0182(11) 0.0224(8) 0.0252(11) 0.0017(7) -0.0004(8) 0.0007(7)
N2 0.0142(10) 0.0213(7) 0.0237(10) 0.0016(7) -0.0030(8) 0.0005(7)
N3 0.0146(10) 0.0216(8) 0.0265(10) 0.0022(7) -0.0004(8) 0.0008(7)
N4 0.0154(10) 0.0199(7) 0.0239(10) -0.0010(7) -0.0002(8) -0.0017(6)
O1 0.0224(10) 0.0308(8) 0.0384(11) -0.0131(7) -0.0010(9) -0.0001(7)
O2 0.0296(14) 0.0441(12) 0.100(2) -0.0117(13) 0.0223(14) -0.0013(10)
O3 0.0325(14) 0.0587(13) 0.0511(15) -0.0069(12) 0.0000(11) 0.0120(10)
O4 0.065(2) 0.096(2) 0.0463(16) -0.0249(16) -0.0130(15) 0.0321(17)
O5 0.0495(16) 0.0302(9) 0.084(2) -0.0061(11) 0.0193(15) -0.0027(9)
C1 0.0213(14) 0.0235(9) 0.0241(11) 0.0000(8) 0.0006(10) -0.0003(8)
C2 0.0281(15) 0.0281(10) 0.0218(12) 0.0010(9) -0.0027(10) -0.0005(9)
C3 0.0267(14) 0.0263(10) 0.0244(12) -0.0004(9) -0.0025(11) -0.0021(9)
C4 0.0230(13) 0.0207(9) 0.0249(12) 0.0022(8) -0.0059(10) -0.0019(8)
C5 0.0199(13) 0.0197(8) 0.0282(12) 0.0004(8) -0.0065(10) -0.0005(8)
C6 0.0144(11) 0.0186(7) 0.0275(12) 0.0002(7) -0.0031(10) -0.0008(8)
C7 0.0169(12) 0.0207(9) 0.0285(13) -0.0021(8) 0.0000(10) -0.0015(8)
C8 0.0134(12) 0.0251(9) 0.0248(11) -0.0013(9) 0.0010(9) -0.0019(8)
C9 0.0141(12) 0.0218(9) 0.0239(12) 0.0029(8) 0.0009(9) 0.0002(8)
C10 0.0180(13) 0.0233(9) 0.0221(11) 0.0034(8) -0.0003(9) -0.0014(8)
C11 0.0180(13) 0.0231(9) 0.0266(12) 0.0017(8) -0.0017(9) -0.0010(8)
C12 0.0251(14) 0.0227(9) 0.0290(13) 0.0026(9) -0.0028(11) 0.0011(8)
C13 0.0222(14) 0.0237(9) 0.0291(13) 0.0007(9) -0.0016(10) 0.0038(8)
C14 0.0176(12) 0.0245(9) 0.0248(12) -0.0005(8) -0.0022(10) 0.0020(8)
C15 0.0144(12) 0.0261(9) 0.0259(12) -0.0025(8) -0.0023(10) 0.0022(8)
C16 0.0154(12) 0.0245(9) 0.0241(12) -0.0031(8) 0.0000(9) 0.0012(8)
C17 0.0164(13) 0.0237(9) 0.0333(13) -0.0054(9) 0.0020(10) -0.0024(8)
C18 0.0150(13) 0.0219(9) 0.0318(13) -0.0035(9) 0.0045(10) -0.0013(8)
C19 0.0146(12) 0.0201(8) 0.0286(12) -0.0002(8) 0.0027(9) -0.0005(7)
C20 0.0247(14) 0.0217(9) 0.0253(12) -0.0008(8) 0.0048(10) 0.0008(8)
C21 0.0366(17) 0.0513(15) 0.0258(13) -0.0019(12) 0.0002(14) 0.0000(14)
C22 0.0310(17) 0.0497(14) 0.0292(14) -0.0035(12) -0.0080(13) -0.0060(12)
C23 0.0179(13) 0.0297(11) 0.0373(15) -0.0014(10) 0.0023(11) 0.0040(9)
C24 0.0201(14) 0.0384(13) 0.0298(14) 0.0022(10) 0.0029(11) 0.0023(10)
C25 0.0282(15) 0.0229(9) 0.0543(18) 0.0067(10) 0.0014(15) 0.0020(10)
C26 0.0236(15) 0.0307(11) 0.0445(17) 0.0011(11) 0.0007(13) 0.0084(10)
C27 0.0207(15) 0.0360(12) 0.0395(17) -0.0018(11) -0.0049(12) -0.0034(10)
C28 0.0257(14) 0.0255(10) 0.0440(15) 0.0021(10) -0.0007(13) -0.0068(10)
C29 0.0174(13) 0.0238(9) 0.0299(13) 0.0024(9) -0.0056(10) 0.0005(8)
C30 0.0252(14) 0.0224(9) 0.0353(14) 0.0018(9) -0.0069(11) -0.0019(9)
C31 0.0370(17) 0.0240(9) 0.0352(14) 0.0020(10) -0.0134(12) 0.0017(10)
C32 0.0237(15) 0.0351(12) 0.0431(17) 0.0009(11) -0.0093(13) 0.0075(11)
C33 0.0192(15) 0.0365(12) 0.0387(16) -0.0024(11) -0.0074(12) -0.0028(10)
C34 0.0258(15) 0.0238(9) 0.0346(14) 0.0031(9) -0.0059(11) -0.0004(9)
C35 0.067(3) 0.0284(12) 0.057(2) 0.0088(13) -0.024(2) 0.0042(14)
C36 0.0258(17) 0.0457(15) 0.062(2) 0.0024(15) -0.0152(16) -0.0088(12)
C37 0.0187(13) 0.0255(9) 0.0298(13) 0.0073(9) 0.0011(10) -0.0001(9)
C38 0.0226(14) 0.0292(10) 0.0349(14) 0.0058(10) 0.0015(11) -0.0028(9)
C39 0.0244(16) 0.0310(11) 0.0472(18) 0.0107(11) 0.0036(13) -0.0035(10)
C40 0.0236(14) 0.0296(11) 0.0358(15) 0.0114(10) 0.0071(12) 0.0004(10)
C41 0.0312(16) 0.0317(11) 0.0325(14) 0.0102(10) 0.0064(12) 0.0092(10)
C42 0.0233(14) 0.0305(10) 0.0317(14) 0.0082(10) -0.0011(11) 0.0012(9)
C43 0.040(2) 0.0434(15) 0.060(2) 0.0100(16) 0.0025(17) -0.0132(14)
C44 0.0351(19) 0.0542(17) 0.0339(16) 0.0161(14) 0.0011(14) 0.0121(14)
C45 0.0165(13) 0.0288(9) 0.0300(12) 0.0016(9) -0.0031(11) 0.0020(9)
C46 0.0211(15) 0.0381(12) 0.0358(16) 0.0041(11) -0.0016(12) 0.0013(10)
C47 0.0180(15) 0.0443(14) 0.0505(19) 0.0055(13) 0.0038(13) 0.0063(11)
C48 0.0209(16) 0.0432(14) 0.053(2) 0.0057(14) -0.0140(14) 0.0043(11)
C49 0.0266(16) 0.0395(13) 0.0419(17) 0.0004(12) -0.0148(13) 0.0017(11)
C50 0.0234(16) 0.0361(12) 0.0321(14) -0.0005(10) -0.0053(11) 0.0040(10)
C51 0.0232(18) 0.077(2) 0.060(2) 0.015(2) 0.0146(16) 0.0239(16)
C52 0.048(2) 0.067(2) 0.046(2) -0.0003(17) -0.0225(18) 0.0132(18)
C53 0.0241(14) 0.0257(10) 0.0257(12) 0.0008(9) 0.0021(10) -0.0046(9)
C54 0.0230(14) 0.0274(10) 0.0333(15) 0.0032(10) 0.0038(11) -0.0004(9)
C55 0.0292(15) 0.0328(11) 0.0313(14) -0.0028(10) 0.0049(12) -0.0057(10)
C56 0.0356(17) 0.0336(12) 0.0272(13) 0.0045(10) 0.0024(12) -0.0059(11)
C57 0.0369(17) 0.0271(10) 0.0285(14) 0.0028(9) 0.0004(12) -0.0066(10)
C58 0.0310(15) 0.0252(10) 0.0279(13) 0.0029(9) 0.0049(11) -0.0004(9)
C59 0.042(2) 0.0418(14) 0.047(2) -0.0015(13) 0.0189(16) -0.0006(13)
C60 0.060(2) 0.0286(12) 0.0383(16) 0.0060(11) 0.0024(16) -0.0021(13)

loop_
_geom_bond_atom_site_label_1
_geom_bond_atom_site_label_2
_geom_bond_distance
_geom_bond_site_symmetry_2
_geom_bond_publ_flag
Fe1 N1 1.944(2) . ?
Fe1 N3 1.950(2) . ?
Fe1 N2 1.967(2) . ?
Fe1 N4 1.977(2) . ?
Fe1 O1 2.0561(17) . ?
Cl1 O4 1.408(3) . ?
Cl1 O5 1.416(2) . ?
Cl1 O3 1.445(2) . ?
Cl1 O2 1.457(3) . ?
N1 C1 1.378(3) . ?
N1 C4 1.394(4) . ?
N2 C9 1.379(3) . ?
N2 C6 1.393(3) . ?
N3 C14 1.377(3) . ?
N3 C11 1.398(3) . ?
N4 C16 1.384(3) . ?
N4 C19 1.388(3) . ?
O1 H01 1.002 . ?
O1 H02 0.998 . ?
C1 C20 1.397(4) . ?
C1 C2 1.440(4) . ?
C2 C3 1.367(4) . ?
C2 C21 1.499(4) . ?
C3 C4 1.448(4) . ?
C3 C22 1.499(4) . ?
C4 C5 1.384(4) . ?
C5 C6 1.397(3) . ?
C5 C29 1.501(4) . ?
C6 C7 1.438(4) . ?
C7 C8 1.379(3) . ?
C7 C23 1.494(4) . ?
C8 C9 1.445(3) . ?
C8 C24 1.494(4) . ?
C9 C10 1.411(3) . ?
C10 C11 1.392(4) . ?
C10 C37 1.487(3) . ?
C11 C12 1.454(3) . ?
C12 C13 1.352(4) . ?
C12 C25 1.509(3) . ?
C13 C14 1.447(3) . ?
C13 C26 1.510(4) . ?
C14 C15 1.389(4) . ?
C15 C16 1.398(3) . ?
C15 C45 1.510(4) . ?
C16 C17 1.445(3) . ?
C17 C18 1.368(4) . ?
C17 C27 1.506(4) . ?
C18 C19 1.447(4) . ?
C18 C28 1.499(3) . ?
C19 C20 1.395(4) . ?
C20 C53 1.486(4) . ?
C21 H21A 0.9600 . ?
C21 H21B 0.9600 . ?
C21 H21C 0.9600 . ?
C22 H22A 0.9600 . ?
C22 H22B 0.9600 . ?
C22 H22C 0.9600 . ?
C23 H23A 0.9600 . ?
C23 H23B 0.9600 . ?
C23 H23C 0.9600 . ?
C24 H24A 0.9600 . ?
C24 H24B 0.9600 . ?
C24 H24C 0.9600 . ?
C25 H25A 0.9600 . ?
C25 H25B 0.9600 . ?
C25 H25C 0.9600 . ?
C26 H26A 0.9600 . ?
C26 H26B 0.9600 . ?
C26 H26C 0.9600 . ?
C27 H27A 0.9600 . ?
C27 H27B 0.9600 . ?
C27 H27C 0.9600 . ?
C28 H28A 0.9600 . ?
C28 H28B 0.9600 . ?
C28 H28C 0.9600 . ?
C29 C34 1.393(4) . ?
C29 C30 1.406(3) . ?
C30 C31 1.377(4) . ?
C30 H30 0.9300 . ?
C31 C32 1.387(4) . ?
C31 C35 1.503(4) . ?
C32 C33 1.404(4) . ?
C32 H32 0.9300 . ?
C33 C34 1.394(4) . ?
C33 C36 1.503(4) . ?
C34 H34 0.9300 . ?
C35 H35A 0.9600 . ?
C35 H35B 0.9600 . ?
C35 H35C 0.9600 . ?
C36 H36A 0.9600 . ?
C36 H36B 0.9600 . ?
C36 H36C 0.9600 . ?
C37 C42 1.383(4) . ?
C37 C38 1.396(4) . ?
C38 C39 1.399(4) . ?
C38 H38 0.9300 . ?
C39 C40 1.387(5) . ?
C39 C43 1.501(4) . ?
C40 C41 1.378(4) . ?
C40 H40 0.9300 . ?
C41 C42 1.396(4) . ?
C41 C44 1.507(4) . ?
C42 H42 0.9300 . ?
C43 H43A 0.9600 . ?
C43 H43B 0.9600 . ?
C43 H43C 0.9600 . ?
C44 H44A 0.9600 . ?
C44 H44B 0.9600 . ?
C44 H44C 0.9600 . ?
C45 C46 1.381(4) . ?
C45 C50 1.386(4) . ?
C46 C47 1.398(4) . ?
C46 H46 0.9300 . ?
C47 C48 1.383(5) . ?
C47 C51 1.515(5) . ?
C48 C49 1.389(5) . ?
C48 H48 0.9300 . ?
C49 C50 1.406(4) . ?
C49 C52 1.511(5) . ?
C50 H50 0.9300 . ?
C51 H51A 0.9600 . ?
C51 H51B 0.9600 . ?
C51 H51C 0.9600 . ?
C52 H52A 0.9600 . ?
C52 H52B 0.9600 . ?
C52 H52C 0.9600 . ?
C53 C54 1.391(4) . ?
C53 C58 1.398(3) . ?
C54 C55 1.382(4) . ?
C54 H54 0.9300 . ?
C55 C56 1.404(4) . ?
C55 C59 1.491(4) . ?
C56 C57 1.381(4) . ?
C56 H56 0.9300 . ?
C57 C58 1.389(4) . ?
C57 C60 1.512(4) . ?
C58 H58 0.9300 . ?
C59 H59A 0.9600 . ?
C59 H59B 0.9600 . ?
C59 H59C 0.9600 . ?
C60 H60A 0.9600 . ?
C60 H60B 0.9600 . ?
C60 H60C 0.9600 . ?
